data_7117420
loop_
_publ_author_name
'Harriet L. Steel'
'Sarah L. Allinson'
'Jane Andre'
'Michael P. Coogan'
'James A. Platts'

_publ_section_title
;
 Platinum trimethyl bipyridyl thiolates -- new, tunable, red- to near IR
 emitting luminophores for bioimaging applications
;
_journal_name_full Chem.Commun.
_journal_page_first 11441
_journal_paper_doi 10.1039/C5cc04003E
_journal_volume 51
_journal_year 2015
_chemical_formula_moiety 'C21 H24 N2 O2 Pt S'
_chemical_formula_sum 'C21 H24 N2 O2 Pt S'
_chemical_formula_weight 563.58
_chemical_name_common 9
_chemical_name_systematic 9
_space_group_crystal_system monoclinic
_space_group_IT_number 14
_symmetry_space_group_name_Hall '-P 2ybc'
_symmetry_space_group_name_H-M 'P 1 21/c 1'
_atom_sites_solution_primary iterative
_audit_creation_date 2015-01-23
_audit_creation_method
;
Olex2 1.2
(compiled 2015.01.19 svn.r3143 for OlexSys, GUI svn.r4992)
;
_audit_update_record
;
2015-01-23 deposited with the CCDC.
2015-06-10 downloaded from the CCDC.
;
_cell_angle_alpha 90
_cell_angle_beta 109.574(8)
_cell_angle_gamma 90
_cell_formula_units_Z 4
_cell_length_a 14.3479(5)
_cell_length_b 9.0481(3)
_cell_length_c 16.1964(11)
_cell_measurement_temperature 100
_cell_volume 1981.12(19)
_computing_molecular_graphics 'Olex2 (Dolomanov et al., 2009)'
_computing_publication_material 'Olex2 (Dolomanov et al., 2009)'
_computing_structure_refinement 'olex2.refine (Bourhis et al., 2013)'
_computing_structure_solution 'olex2.solve (Bourhis et al., 2013)'
_diffrn_ambient_temperature 100
_diffrn_measured_fraction_theta_full 0.9934
_diffrn_measured_fraction_theta_max 0.9934
_diffrn_radiation_type 'Mo K\a'
_diffrn_radiation_wavelength 0.71075
_diffrn_reflns_av_R_equivalents 0.0245
_diffrn_reflns_av_unetI/netI 0.0243
_diffrn_reflns_limit_h_max 18
_diffrn_reflns_limit_h_min -18
_diffrn_reflns_limit_k_max 11
_diffrn_reflns_limit_k_min -11
_diffrn_reflns_limit_l_max 18
_diffrn_reflns_limit_l_min -21
_diffrn_reflns_number 15341
_diffrn_reflns_theta_full 27.4854
_diffrn_reflns_theta_max 27.49
_diffrn_reflns_theta_min 3.01
_exptl_absorpt_coefficient_mu 7.205
_exptl_crystal_colour yellow
_exptl_crystal_colour_primary yellow
_exptl_crystal_density_diffrn 1.8894
_exptl_crystal_description needle
_exptl_crystal_F_000 1090.6423
_refine_diff_density_max 0.7578
_refine_diff_density_min -0.9712
_refine_diff_density_rms 0.1270
_refine_ls_d_res_high 0.7700
_refine_ls_d_res_low 6.7594
_refine_ls_goodness_of_fit_ref 0.6485
_refine_ls_hydrogen_treatment constr
_refine_ls_matrix_type full
_refine_ls_number_constraints 40
_refine_ls_number_parameters 247
_refine_ls_number_reflns 4503
_refine_ls_number_restraints 0
_refine_ls_restrained_S_all 0.6485
_refine_ls_R_factor_all 0.0205
_refine_ls_R_factor_gt 0.0184
_refine_ls_shift/su_max 0.0142
_refine_ls_shift/su_mean 0.0004
_refine_ls_structure_factor_coef Fsqd
_refine_ls_weighting_details 'w=1/[\s^2^(Fo^2^)+(0.1P)^2^] where P=(Fo^2^+2Fc^2^)/3'
_refine_ls_weighting_scheme calc
_refine_ls_wR_factor_gt 0.0699
_refine_ls_wR_factor_ref 0.0736
_reflns_Friedel_coverage 0.0
_reflns_limit_h_max 17
_reflns_limit_h_min -18
_reflns_limit_k_max 11
_reflns_limit_k_min 0
_reflns_limit_l_max 20
_reflns_limit_l_min 0
_reflns_number_gt 4162
_reflns_number_total 4503
_reflns_threshold_expression I>=2u(I)
_cod_data_source_file c5cc04003e2.cif
_cod_data_source_block 2014ncs0619
_cod_database_code 7117420
_olex2_refinement_description
;
;
_olex2_submission_special_instructions 'No special instructions were received'

loop_
_space_group_symop_id
_space_group_symop_operation_xyz
1 x,y,z
2 -x,y+1/2,-z+1/2
3 -x,-y,-z
4 x,-y-1/2,z-1/2

loop_
_atom_site_label
_atom_site_type_symbol
_atom_site_fract_x
_atom_site_fract_y
_atom_site_fract_z
_atom_site_U_iso_or_equiv
_atom_site_adp_type
_atom_site_occupancy
_atom_site_refinement_flags_posn
Pt1 Pt 0.803615(7) 0.097457(11) 0.680240(6) 0.01015(7) Uani 1.000000 .
S1 S 0.81967(5) 0.36167(9) 0.71835(4) 0.01298(14) Uani 1.000000 .
N4 N 0.70289(16) 0.1343(3) 0.55109(15) 0.0108(4) Uani 1.000000 .
N5 N 0.90034(18) 0.1299(3) 0.60640(16) 0.0118(5) Uani 1.000000 .
C13 C 0.6971(2) 0.0669(4) 0.7376(2) 0.0161(6) Uani 1.000000 .
C16 C 0.9122(2) 0.0531(4) 0.79663(18) 0.0171(6) Uani 1.000000 .
C6 C 0.9995(2) 0.1373(3) 0.6390(2) 0.0149(5) Uani 1.000000 .
C7 C 1.0570(2) 0.1685(3) 0.58812(19) 0.0180(6) Uani 1.000000 .
C10 C 0.85450(19) 0.1543(3) 0.51970(17) 0.0122(5) Uani 1.000000 .
C14 C 0.9081(2) 0.1844(3) 0.46485(19) 0.0159(6) Uani 1.000000 .
C1 C 1.0105(2) 0.1930(4) 0.4990(2) 0.0187(6) Uani 1.000000 .
C2 C 0.5435(2) 0.1575(4) 0.44187(19) 0.0170(6) Uani 1.000000 .
C9 C 0.60396(19) 0.1391(3) 0.52773(18) 0.0130(5) Uani 1.000000 .
C12 C 0.5861(2) 0.1719(3) 0.37750(19) 0.0188(6) Uani 1.000000 .
C3 C 0.74618(19) 0.1500(3) 0.48916(16) 0.0113(5) Uani 1.000000 .
C4 C 0.6886(2) 0.1675(3) 0.40067(18) 0.0162(6) Uani 1.000000 .
C5 C 0.7635(2) 0.4561(3) 0.61798(17) 0.0122(5) Uani 1.000000 .
C8 C 0.82078(19) 0.5031(3) 0.56766(17) 0.0123(5) Uani 1.000000 .
C11 C 0.66226(19) 0.4864(3) 0.58793(17) 0.0129(5) Uani 1.000000 .
C15 C 0.6190(2) 0.5635(3) 0.51014(19) 0.0126(5) Uani 1.000000 .
C17 C 0.6769(2) 0.6121(3) 0.4614(2) 0.0119(6) Uani 1.000000 .
C18 C 0.7783(2) 0.5796(3) 0.4898(2) 0.0141(6) Uani 1.000000 .
O1 O 0.69074(14) 0.7707(2) 0.35145(12) 0.0161(4) Uani 1.000000 .
C19 C 0.6269(2) 0.6968(3) 0.37992(19) 0.0148(6) Uani 1.000000 .
C1a C 0.7997(2) -0.1281(4) 0.6579(2) 0.0171(6) Uani 1.000000 .
O2 O 0.53863(16) 0.6994(3) 0.34313(14) 0.0237(5) Uani 1.000000 .
C1b C 0.6488(2) 0.8522(4) 0.27041(18) 0.0178(6) Uani 1.000000 .
H11 H 0.62331(19) 0.4547(3) 0.62025(17) 0.0155(6) Uiso 1.000000 R
H15 H 0.5514(2) 0.5826(3) 0.49059(19) 0.0151(6) Uiso 1.000000 R
H18 H 0.8168(2) 0.6092(3) 0.4567(2) 0.0169(7) Uiso 1.000000 R
H8 H 0.88819(19) 0.4826(3) 0.58676(17) 0.0148(6) Uiso 1.000000 R
H9 H 0.57503(19) 0.1297(3) 0.57097(18) 0.0157(6) Uiso 1.000000 R
H2 H 0.4752(2) 0.1601(4) 0.42762(19) 0.0204(7) Uiso 1.000000 R
H12 H 0.5467(2) 0.1844(3) 0.31925(19) 0.0226(7) Uiso 1.000000 R
H4 H 0.7186(2) 0.1761(3) 0.35808(18) 0.0195(7) Uiso 1.000000 R
H6 H 1.0307(2) 0.1206(3) 0.6986(2) 0.0178(6) Uiso 1.000000 R
H14 H 0.8756(2) 0.1988(3) 0.40525(19) 0.0191(7) Uiso 1.000000 R
H1 H 1.0473(2) 0.2147(4) 0.4629(2) 0.0224(7) Uiso 1.000000 R
H7 H 1.1256(2) 0.1731(3) 0.61283(19) 0.0215(7) Uiso 1.000000 R
H1ba H 0.6321(15) 0.7848(5) 0.2218(2) 0.0266(9) Uiso 1.000000 GR
H1bb H 0.5902(9) 0.903(2) 0.2710(6) 0.0266(9) Uiso 1.000000 GR
H1bc H 0.6962(6) 0.9228(17) 0.2647(7) 0.0266(9) Uiso 1.000000 GR
H13a H 0.6562(10) -0.0157(15) 0.7106(9) 0.0241(9) Uiso 1.000000 GR
H13b H 0.7283(2) 0.048(2) 0.7990(3) 0.0241(9) Uiso 1.000000 GR
H13c H 0.6571(10) 0.1542(9) 0.7299(12) 0.0241(9) Uiso 1.000000 GR
H16a H 0.9497(10) 0.1413(7) 0.8182(7) 0.0257(8) Uiso 1.000000 GR
H16b H 0.8827(2) 0.019(2) 0.8384(4) 0.0257(8) Uiso 1.000000 GR
H16c H 0.9552(9) -0.0221(17) 0.7880(3) 0.0257(8) Uiso 1.000000 GR
H1aa H 0.8566(9) -0.1566(5) 0.6432(14) 0.0256(9) Uiso 1.000000 GR
H1ab H 0.7999(16) -0.1795(4) 0.7098(5) 0.0256(9) Uiso 1.000000 GR
H1ac H 0.7407(8) -0.1526(5) 0.6104(10) 0.0256(9) Uiso 1.000000 GR

loop_
_atom_site_aniso_label
_atom_site_aniso_U_11
_atom_site_aniso_U_22
_atom_site_aniso_U_33
_atom_site_aniso_U_12
_atom_site_aniso_U_13
_atom_site_aniso_U_23
Pt1 0.01143(9) 0.01054(9) 0.00856(9) -0.00015(3) 0.00345(6) 0.00014(3)
S1 0.0158(3) 0.0125(3) 0.0090(3) -0.0001(3) 0.0019(2) -0.0008(3)
N4 0.0094(10) 0.0106(10) 0.0103(10) -0.0018(9) 0.0006(8) -0.0014(9)
N5 0.0158(11) 0.0121(10) 0.0096(11) -0.0002(10) 0.0068(9) -0.0008(10)
C13 0.0173(14) 0.0197(14) 0.0156(14) -0.0033(12) 0.0113(11) 0.0019(12)
C16 0.0174(13) 0.0212(15) 0.0110(13) 0.0036(12) 0.0024(10) 0.0036(12)
C6 0.0104(12) 0.0148(13) 0.0172(13) 0.0019(11) 0.0017(10) 0.0006(12)
C7 0.0124(12) 0.0190(15) 0.0227(15) -0.0013(11) 0.0062(11) 0.0001(12)
C10 0.0165(12) 0.0092(12) 0.0115(12) -0.0018(10) 0.0055(10) -0.0020(11)
C14 0.0185(13) 0.0175(14) 0.0125(13) -0.0002(11) 0.0062(10) 0.0002(11)
C1 0.0156(13) 0.0246(16) 0.0192(13) -0.0020(11) 0.0103(11) 0.0007(12)
C2 0.0116(12) 0.0199(15) 0.0159(13) -0.0013(11) -0.0002(10) -0.0034(12)
C9 0.0113(12) 0.0130(13) 0.0144(13) -0.0020(11) 0.0037(10) -0.0037(11)
C12 0.0174(13) 0.0191(14) 0.0164(13) 0.0002(12) 0.0009(10) 0.0018(12)
C3 0.0174(13) 0.0080(12) 0.0092(11) 0.0006(11) 0.0052(10) -0.0009(10)
C4 0.0182(13) 0.0168(14) 0.0116(12) 0.0001(11) 0.0021(10) 0.0008(11)
C5 0.0153(12) 0.0052(12) 0.0147(12) -0.0016(10) 0.0031(10) -0.0008(11)
C8 0.0125(11) 0.0123(13) 0.0126(11) 0.0004(10) 0.0049(9) -0.0007(10)
C11 0.0146(12) 0.0132(13) 0.0124(12) -0.0002(10) 0.0065(9) 0.0011(10)
C15 0.0106(12) 0.0120(12) 0.0155(13) -0.0006(11) 0.0048(10) -0.0040(12)
C17 0.0115(13) 0.0111(13) 0.0128(14) -0.0001(9) 0.0037(11) -0.0014(10)
C18 0.0139(13) 0.0138(13) 0.0155(14) -0.0004(10) 0.0062(11) -0.0006(11)
O1 0.0176(9) 0.0170(10) 0.0127(9) -0.0026(8) 0.0040(7) 0.0051(8)
C19 0.0160(13) 0.0147(14) 0.0137(13) -0.0001(11) 0.0049(10) 0.0015(11)
C1a 0.0235(16) 0.0089(13) 0.0202(14) -0.0011(11) 0.0092(11) -0.0019(13)
O2 0.0134(10) 0.0349(14) 0.0202(10) -0.0016(9) 0.0023(8) 0.0098(10)
C1b 0.0189(13) 0.0208(15) 0.0134(13) -0.0026(12) 0.0052(11) 0.0067(12)

loop_
_atom_type_symbol
_atom_type_scat_dispersion_real
_atom_type_scat_dispersion_imag
_atom_type_scat_Cromer_Mann_a1
_atom_type_scat_Cromer_Mann_a2
_atom_type_scat_Cromer_Mann_a3
_atom_type_scat_Cromer_Mann_a4
_atom_type_scat_Cromer_Mann_b1
_atom_type_scat_Cromer_Mann_b2
_atom_type_scat_Cromer_Mann_b3
_atom_type_scat_Cromer_Mann_b4
_atom_type_scat_Cromer_Mann_c
_atom_type_scat_source
_atom_type_scat_dispersion_source
C 0.00347 0.00161 2.31000 1.02000 1.58860 0.86500 20.84390 10.20750 0.56870 51.65120 0.215599998832 'International Tables Volume C Table 6.1.1.4 (pp. 500-502)' 'Henke, Gullikson and Davis, At. Data and Nucl. Data Tables, 1993, 54, 2'
Pt -1.63811 8.57929 27.00590 17.76390 15.71310 5.78370 1.51293 8.81174 0.42459 38.61030 11.6883001328 'International Tables Volume C Table 6.1.1.4 (pp. 500-502)' 'Henke, Gullikson and Davis, At. Data and Nucl. Data Tables, 1993, 54, 2'
H 0.00000 0.00000 0.49300 0.32291 0.14019 0.04081 10.51090 26.12570 3.14236 57.79970 0.0030380000826 'International Tables Volume C Table 6.1.1.4 (pp. 500-502)' 'Henke, Gullikson and Davis, At. Data and Nucl. Data Tables, 1993, 54, 2'
O 0.01158 0.00611 3.04850 2.28680 1.54630 0.86700 13.27710 5.70110 0.32390 32.90890 0.250800013542 'International Tables Volume C Table 6.1.1.4 (pp. 500-502)' 'Henke, Gullikson and Davis, At. Data and Nucl. Data Tables, 1993, 54, 2'
N 0.00653 0.00323 12.21260 3.13220 2.01250 1.16630 0.00570 9.89330 28.99750 0.58260 -11.5290002823 'International Tables Volume C Table 6.1.1.4 (pp. 500-502)' 'Henke, Gullikson and Davis, At. Data and Nucl. Data Tables, 1993, 54, 2'
S 0.12424 0.12444 6.90530 5.20340 1.43790 1.58630 1.46790 22.21510 0.25360 56.17200 0.866900026798 'International Tables Volume C Table 6.1.1.4 (pp. 500-502)' 'Henke, Gullikson and Davis, At. Data and Nucl. Data Tables, 1993, 54, 2'

loop_
_geom_angle_atom_site_label_1
_geom_angle_atom_site_label_2
_geom_angle_atom_site_label_3
_geom_angle
_geom_angle_site_symmetry_1
_geom_angle_site_symmetry_3
N4 Pt1 S1 94.00(7) . .
N5 Pt1 S1 89.02(7) . .
N5 Pt1 N4 77.47(9) . .
C13 Pt1 S1 92.23(9) . .
C13 Pt1 N4 95.87(11) . .
C13 Pt1 N5 173.29(10) . .
C16 Pt1 S1 88.91(10) . .
C16 Pt1 N4 172.86(10) . .
C16 Pt1 N5 96.09(11) . .
C16 Pt1 C13 90.52(12) . .
C1a Pt1 S1 175.20(10) . .
C1a Pt1 N4 90.74(12) . .
C1a Pt1 N5 91.30(11) . .
C1a Pt1 C13 88.01(13) . .
C1a Pt1 C16 86.30(13) . .
C5 S1 Pt1 105.22(9) . .
C9 N4 Pt1 125.93(19) . .
C3 N4 Pt1 114.52(17) . .
C3 N4 C9 119.5(2) . .
C6 N5 Pt1 126.0(2) . .
C10 N5 Pt1 114.98(18) . .
C10 N5 C6 118.8(2) . .
C7 C6 N5 122.9(3) . .
C1 C7 C6 118.6(3) . .
C14 C10 N5 121.1(2) . .
C3 C10 N5 115.9(2) . .
C3 C10 C14 122.9(2) . .
C1 C14 C10 119.8(3) . .
C14 C1 C7 118.8(3) . .
C12 C2 C9 119.0(3) . .
C2 C9 N4 122.4(3) . .
C4 C12 C2 119.3(3) . .
C10 C3 N4 116.8(2) . .
C4 C3 N4 120.7(2) . .
C4 C3 C10 122.5(2) . .
C3 C4 C12 119.1(3) . .
C8 C5 S1 120.3(2) . .
C11 C5 S1 121.0(2) . .
C11 C5 C8 118.8(2) . .
C18 C8 C5 121.0(3) . .
C15 C11 C5 120.7(2) . .
C17 C15 C11 120.1(3) . .
C18 C17 C15 119.8(3) . .
C19 C17 C15 117.6(3) . .
C19 C17 C18 122.5(3) . .
C17 C18 C8 119.6(3) . .
C1b O1 C19 116.3(2) . .
O1 C19 C17 112.5(2) . .
O2 C19 C17 124.2(3) . .
O2 C19 O1 123.2(3) . .

loop_
_geom_bond_atom_site_label_1
_geom_bond_atom_site_label_2
_geom_bond_distance
_geom_bond_site_symmetry_2
Pt1 S1 2.4604(8) .
Pt1 N4 2.133(2) .
Pt1 N5 2.134(2) .
Pt1 C13 2.055(3) .
Pt1 C16 2.043(3) .
Pt1 C1a 2.070(3) .
S1 C5 1.773(3) .
N4 C9 1.342(3) .
N4 C3 1.353(4) .
N5 C6 1.343(4) .
N5 C10 1.354(3) .
C6 C7 1.377(4) .
C7 C1 1.390(4) .
C10 C14 1.382(4) .
C10 C3 1.465(4) .
C14 C1 1.388(4) .
C2 C9 1.380(4) .
C2 C12 1.380(4) .
C12 C4 1.391(4) .
C3 C4 1.403(3) .
C5 C8 1.403(4) .
C5 C11 1.396(4) .
C8 C18 1.388(4) .
C11 C15 1.391(4) .
C15 C17 1.394(4) .
C17 C18 1.402(4) .
C17 C19 1.487(4) .
O1 C19 1.334(3) .
O1 C1b 1.449(3) .
C19 O2 1.206(4) .
